data_4301808
loop_
_publ_author_name
'Yunhua Xu'
'Torbj\"orn \%Akermark'
'Viktor Gyollai'
'Dapeng Zou'
'Lars Eriksson'
'Lele Duan'
'Rong Zhang'
'Bj\"orn \%Akermark'
'Licheng Sun'

_publ_contact_author 'Lars Eriksson'
_publ_contact_author_email lerik@struc.su.se
_publ_section_title
;
A New Dinuclear Ruthenium Complex as an Efficient Water Oxidation Catalyst
;
_journal_name_full 'Inorganic Chemistry'
_journal_page_first 2717
_journal_page_last 2719
_journal_paper_doi 10.1021/ic802052u
_journal_volume 48
_journal_year 2009
_chemical_formula_sum 'C80 H81 F6 N10 O4 P Ru2'
_chemical_formula_weight 1593.66
_chemical_name_common 'An Ru-complex with efficient catalytic properties for water oxidation'
_chemical_name_systematic
; 
 ? 
;
_space_group_IT_number 2
_symmetry_cell_setting triclinic
_symmetry_space_group_name_Hall '-P 1'
_symmetry_space_group_name_H-M 'P -1'
_atom_sites_solution_hydrogens geom
_atom_sites_solution_primary direct
_atom_sites_solution_secondary difmap
_audit_creation_method 'Manual editing of the cif from SHELXL-97'
_cell_angle_alpha 111.345(8)
_cell_angle_beta 97.635(8)
_cell_angle_gamma 108.915(9)
_cell_formula_units_Z 1
_cell_length_a 11.7761(11)
_cell_length_b 12.7699(12)
_cell_length_c 14.5373(13)
_cell_measurement_reflns_used 6919
_cell_measurement_temperature 100(2)
_cell_measurement_theta_max 32.2424
_cell_measurement_theta_min 3.7262
_cell_volume 1846.5(4)
_computing_cell_refinement
;
CrysAlis RED, Oxford Diffraction Ltd.,
Version 1.171.31.8 (release 12-01-2007 CrysAlis171 .NET)
(compiled Jan 12 2007,17:49:11)
;
_computing_data_collection
;
CrysAlis CCD, Oxford Diffraction Ltd.,
Version 1.171.31.8 (release 12-01-2007 CrysAlis171 .NET)
(compiled Jan 12 2007,17:49:11)
;
_computing_data_reduction
;
CrysAlis RED, Oxford Diffraction Ltd.,
Version 1.171.31.8 (release 12-01-2007 CrysAlis171 .NET)
(compiled Jan 12 2007,17:49:11)
;
_computing_molecular_graphics 'Diamond (Bergerhoff,1996)'
_computing_structure_refinement 'SHELXL-97 (Sheldrick, 1997)'
_computing_structure_solution 'SHELXS-97 (Sheldrick, 1990)'
_diffrn_ambient_temperature 293(2)
_diffrn_detector_area_resol_mean 16.5467
_diffrn_measured_fraction_theta_full 0.833
_diffrn_measured_fraction_theta_max 0.833
_diffrn_measurement_device_type 'Excalibur-II with Sapphire-III CCD'
_diffrn_measurement_method '\w scans at different \f'
_diffrn_radiation_monochromator graphite
_diffrn_radiation_source 'Enhance (Mo) X-ray Source''
_diffrn_radiation_type MoK\a
_diffrn_radiation_wavelength 0.71073
_diffrn_reflns_av_R_equivalents 0.0315
_diffrn_reflns_av_sigmaI/netI 0.1164
_diffrn_reflns_limit_h_max 17
_diffrn_reflns_limit_h_min -16
_diffrn_reflns_limit_k_max 18
_diffrn_reflns_limit_k_min -18
_diffrn_reflns_limit_l_max 20
_diffrn_reflns_limit_l_min -21
_diffrn_reflns_number 16905
_diffrn_reflns_theta_full 32.32
_diffrn_reflns_theta_max 32.32
_diffrn_reflns_theta_min 3.73
_diffrn_standards_number 0
_exptl_absorpt_coefficient_mu 0.503
_exptl_absorpt_correction_T_max 1.00000
_exptl_absorpt_correction_T_min 0.60578
_exptl_absorpt_correction_type multi-scan
_exptl_absorpt_process_details
;
CrysAlis RED, Oxford Diffraction Ltd.,
Version 1.171.31.8 (release 12-01-2007 CrysAlis171 .NET)
(compiled Jan 12 2007,17:49:11)
Empirical absorption correction using spherical harmonics,
 implemented in SCALE3 ABSPACK scaling algorithm.
;
_exptl_crystal_colour red
_exptl_crystal_density_diffrn 1.433
_exptl_crystal_density_method 'not measured'
_exptl_crystal_description prism
_exptl_crystal_F_000 820
_exptl_crystal_size_max 0.20
_exptl_crystal_size_mid 0.12
_exptl_crystal_size_min 0.10
_refine_diff_density_max 2.187
_refine_diff_density_min -1.312
_refine_diff_density_rms 0.119
_refine_ls_extinction_method none
_refine_ls_goodness_of_fit_ref 0.983
_refine_ls_hydrogen_treatment constr
_refine_ls_matrix_type full
_refine_ls_number_parameters 509
_refine_ls_number_reflns 10966
_refine_ls_number_restraints 173
_refine_ls_restrained_S_all 0.979
_refine_ls_R_factor_all 0.0878
_refine_ls_R_factor_gt 0.0569
_refine_ls_shift/su_max 0.001
_refine_ls_shift/su_mean 0.000
_refine_ls_structure_factor_coef Fsqd
_refine_ls_weighting_details 'calc w=1/[\s^2^(Fo^2^)+(0.0778P)^2^] where P=(Fo^2^+2Fc^2^)/3'
_refine_ls_weighting_scheme calc
_refine_ls_wR_factor_gt 0.1319
_refine_ls_wR_factor_ref 0.1427
_reflns_number_gt 7106
_reflns_number_total 10966
_reflns_threshold_expression I>2\s(I)
_cod_data_source_file ic802052u_si_003.cif
_cod_data_source_block r2
_cod_original_cell_volume 1846.5(3)
_cod_database_code 4301808

loop_
_symmetry_equiv_pos_as_xyz
'x, y, z'
'-x, -y, -z'

loop_
_atom_site_label
_atom_site_type_symbol
_atom_site_fract_x
_atom_site_fract_y
_atom_site_fract_z
_atom_site_U_iso_or_equiv
_atom_site_adp_type
_atom_site_occupancy
_atom_site_symmetry_multiplicity
_atom_site_calc_flag
_atom_site_refinement_flags
_atom_site_disorder_assembly
_atom_site_disorder_group
Ru1 Ru 0.05004(2) 0.10425(2) 0.259790(18) 0.01987(9) Uani 1 1 d U . .
P1 P 0.5000 0.5000 0.0000 0.0437(4) Uani 1 2 d SU . .
F1 F 0.4342(3) 0.5575(3) 0.0816(2) 0.0864(10) Uani 1 1 d U . .
F2 F 0.4171(7) 0.3746(3) -0.0164(3) 0.197(3) Uani 1 1 d U . .
F3 F 0.4065(5) 0.4874(6) -0.0916(3) 0.163(2) Uani 1 1 d U . .
N11 N 0.1489(3) -0.0044(2) 0.2634(2) 0.0251(6) Uani 1 1 d U . .
C12 C 0.2525(3) 0.0335(3) 0.3368(3) 0.0358(9) Uani 1 1 d U . .
H12 H 0.2834 0.1133 0.3884 0.043 Uiso 1 1 calc R . .
C13 C 0.3180(4) -0.0384(4) 0.3417(4) 0.0505(11) Uani 1 1 d U . .
H13 H 0.3895 -0.0072 0.3958 0.061 Uiso 1 1 calc R . .
C14 C 0.2760(5) -0.1554(4) 0.2661(5) 0.0571(13) Uani 1 1 d U . .
C15 C 0.1665(5) -0.1969(4) 0.1899(4) 0.0538(12) Uani 1 1 d U . .
H15 H 0.1341 -0.2766 0.1377 0.065 Uiso 1 1 calc R . .
C16 C 0.1058(4) -0.1221(3) 0.1907(3) 0.0397(9) Uani 1 1 d U . .
H16 H 0.0317 -0.1531 0.1392 0.048 Uiso 1 1 calc R . .
C17 C 0.3442(6) -0.2363(6) 0.2679(6) 0.089(2) Uani 1 1 d U . .
H17A H 0.4323 -0.1866 0.2986 0.134 Uiso 1 1 calc R . .
H17B H 0.3300 -0.2944 0.1988 0.134 Uiso 1 1 calc R . .
H17C H 0.3138 -0.2794 0.3075 0.134 Uiso 1 1 calc R . .
N21 N -0.0962(2) -0.0219(2) 0.28218(19) 0.0216(5) Uani 1 1 d U . .
C22 C -0.0734(3) -0.0547(3) 0.3581(2) 0.0266(7) Uani 1 1 d U . .
H22 H 0.0085 -0.0194 0.3998 0.032 Uiso 1 1 calc R . .
C23 C -0.1620(3) -0.1363(3) 0.3786(3) 0.0273(7) Uani 1 1 d U . .
H23 H -0.1394 -0.1550 0.4325 0.033 Uiso 1 1 calc R . .
C24 C -0.2849(3) -0.1910(3) 0.3193(3) 0.0282(7) Uani 1 1 d U . .
C25 C -0.3103(3) -0.1592(3) 0.2393(3) 0.0359(9) Uani 1 1 d U . .
H25 H -0.3914 -0.1945 0.1962 0.043 Uiso 1 1 calc R . .
C26 C -0.2165(3) -0.0764(3) 0.2237(3) 0.0341(8) Uani 1 1 d U . .
H26 H -0.2367 -0.0565 0.1700 0.041 Uiso 1 1 calc R . .
C27 C -0.3849(3) -0.2803(4) 0.3400(3) 0.0398(9) Uani 1 1 d U . .
H27A H -0.3503 -0.3273 0.3639 0.060 Uiso 1 1 calc R . .
H27B H -0.4519 -0.3345 0.2777 0.060 Uiso 1 1 calc R . .
H27C H -0.4165 -0.2361 0.3916 0.060 Uiso 1 1 calc R . .
N31 N -0.0537(2) 0.2110(2) 0.26190(19) 0.0218(5) Uani 1 1 d U . .
C32 C -0.0391(4) 0.3081(4) 0.3467(3) 0.0373(9) Uani 1 1 d U . .
H32 H 0.0195 0.3285 0.4068 0.045 Uiso 1 1 calc R . .
C33 C -0.1057(4) 0.3799(4) 0.3504(3) 0.0442(10) Uani 1 1 d U . .
H33 H -0.0886 0.4482 0.4115 0.053 Uiso 1 1 calc R . .
C34 C -0.1960(4) 0.3527(4) 0.2664(3) 0.0355(8) Uani 1 1 d U . .
C35 C -0.2119(4) 0.2521(4) 0.1792(3) 0.0396(9) Uani 1 1 d U . .
H35 H -0.2718 0.2293 0.1189 0.048 Uiso 1 1 calc R . .
C36 C -0.1424(4) 0.1848(4) 0.1784(3) 0.0372(9) Uani 1 1 d U . .
H36 H -0.1569 0.1175 0.1173 0.045 Uiso 1 1 calc R . .
C37 C -0.2716(4) 0.4281(4) 0.2670(4) 0.0510(11) Uani 1 1 d U . .
H37A H -0.2902 0.4550 0.3318 0.077 Uiso 1 1 calc R . .
H37B H -0.3482 0.3790 0.2122 0.077 Uiso 1 1 calc R . .
H37C H -0.2244 0.4983 0.2574 0.077 Uiso 1 1 calc R . .
N41 N 0.1915(2) 0.2232(2) 0.2450(2) 0.0219(5) Uani 1 1 d U . .
C42 C 0.2806(3) 0.3171(3) 0.3305(3) 0.0249(7) Uani 1 1 d U . .
C43 C 0.3837(3) 0.3997(3) 0.3228(3) 0.0381(9) Uani 1 1 d U . .
H43 H 0.4459 0.4623 0.3818 0.046 Uiso 1 1 calc R . .
C44 C 0.3937(4) 0.3886(4) 0.2271(4) 0.0445(10) Uani 1 1 d U . .
H44 H 0.4622 0.4449 0.2209 0.053 Uiso 1 1 calc R . .
C45 C 0.3010(4) 0.2926(4) 0.1387(3) 0.0412(9) Uani 1 1 d U . .
H45 H 0.3067 0.2844 0.0735 0.049 Uiso 1 1 calc R . .
C46 C 0.2009(3) 0.2104(3) 0.1505(3) 0.0271(7) Uani 1 1 d U . .
C47 C 0.2533(3) 0.3186(3) 0.4300(2) 0.0279(7) Uani 1 1 d U . .
O48 O 0.3270(2) 0.4029(2) 0.51155(19) 0.0426(7) Uani 1 1 d U . .
O49 O 0.1529(2) 0.2298(2) 0.42012(16) 0.0260(5) Uani 1 1 d U . .
C51 C -0.0864(3) -0.0698(3) 0.0315(2) 0.0308(7) Uani 0.50 1 d PU . .
H51 H -0.1463 -0.1193 0.0505 0.037 Uiso 0.50 1 calc PR . .
N51 N -0.0864(3) -0.0698(3) 0.0315(2) 0.0308(7) Uani 0.50 1 d PU . .
C52 C 0.0109(3) 0.0344(3) 0.1059(2) 0.0309(7) Uani 0.50 1 d PU . .
N52 N 0.0109(3) 0.0344(3) 0.1059(2) 0.0309(7) Uani 0.50 1 d PU . .
C53 C 0.0955(3) 0.1005(3) 0.0697(2) 0.0295(7) Uani 1 1 d U . .
C101 C -0.1827(5) 0.2671(5) 0.5362(4) 0.0614(13) Uani 1 1 d DU . .
C102 C -0.2463(5) 0.1552(4) 0.4529(5) 0.0732(16) Uani 1 1 d U . .
H102 H -0.2168 0.0937 0.4428 0.088 Uiso 1 1 calc R . .
C103 C -0.3532(5) 0.1329(5) 0.3840(6) 0.087(2) Uani 1 1 d U . .
H103 H -0.3938 0.0567 0.3272 0.104 Uiso 1 1 calc R . .
C104 C -0.4016(5) 0.2199(5) 0.3969(6) 0.0799(18) Uani 1 1 d U . .
H104 H -0.4735 0.2044 0.3497 0.096 Uiso 1 1 calc R . .
C105 C -0.3394(5) 0.3316(4) 0.4828(5) 0.0674(15) Uani 1 1 d U . .
H105 H -0.3712 0.3916 0.4939 0.081 Uiso 1 1 calc R . .
C106 C -0.2319(5) 0.3563(4) 0.5522(4) 0.0616(13) Uani 1 1 d U . .
H106 H -0.1919 0.4320 0.6095 0.074 Uiso 1 1 calc R . .
C107 C -0.0640(5) 0.2931(6) 0.6088(5) 0.0785(16) Uani 1 1 d DU . .
H10A H -0.0706 0.2209 0.6182 0.118 Uiso 1 1 calc R . .
H10B H -0.0496 0.3592 0.6740 0.118 Uiso 1 1 calc R . .
H10C H 0.0045 0.3159 0.5809 0.118 Uiso 1 1 calc R . .
C201 C -0.4901(10) 0.0317(9) -0.0331(7) 0.086(3) Uani 0.50 1 d PGDU . 1
C202 C -0.4518(7) -0.0626(8) -0.0408(6) 0.075(4) Uani 0.50 1 d PGU . 1
C203 C -0.4868(7) -0.1283(7) 0.0162(6) 0.078(3) Uani 0.50 1 d PGU . 1
C204 C -0.5601(7) -0.0997(9) 0.0809(6) 0.075(4) Uani 0.50 1 d PGU . 1
C205 C -0.5983(7) -0.0055(9) 0.0886(6) 0.084(4) Uani 0.50 1 d PGU . 1
C206 C -0.5634(9) 0.0602(8) 0.0316(7) 0.085(4) Uani 0.50 1 d PGU . 1
C207 C -0.443(2) 0.1062(19) -0.0911(17) 0.144(9) Uani 0.50 1 d PDU . 1
C301 C -0.0349(8) -0.4682(8) -0.0534(7) 0.048(2) Uani 0.50 1 d PGDU . 2
C302 C -0.0994(9) -0.4938(8) 0.0146(8) 0.065(4) Uani 0.50 1 d PGU . 2
C303 C -0.0563(15) -0.5415(8) 0.0770(7) 0.091(5) Uani 0.50 1 d PGU . 2
C304 C 0.0513(15) -0.5635(8) 0.0716(9) 0.099(5) Uani 0.50 1 d PGU . 2
C305 C 0.1157(10) -0.5379(8) 0.0036(10) 0.087(4) Uani 0.50 1 d PGU . 2
C306 C 0.0726(7) -0.4903(8) -0.0589(8) 0.055(3) Uani 0.50 1 d PGU . 2
C307 C -0.0791(14) -0.4125(11) -0.1194(10) 0.098(5) Uani 0.50 1 d PDU . 2

loop_
_atom_site_aniso_label
_atom_site_aniso_U_11
_atom_site_aniso_U_22
_atom_site_aniso_U_33
_atom_site_aniso_U_23
_atom_site_aniso_U_13
_atom_site_aniso_U_12
Ru1 0.02036(13) 0.02172(13) 0.00975(11) 0.00157(9) 0.00142(8) 0.00635(9)
P1 0.0645(10) 0.0509(9) 0.0212(7) 0.0154(6) 0.0171(7) 0.0284(8)
F1 0.093(2) 0.134(3) 0.0345(15) 0.0132(17) 0.0299(16) 0.070(2)
F2 0.366(8) 0.065(2) 0.093(3) 0.010(2) 0.154(4) 0.002(3)
F3 0.194(5) 0.319(7) 0.045(2) 0.061(3) 0.033(3) 0.207(5)
N11 0.0261(14) 0.0234(13) 0.0255(14) 0.0100(11) 0.0098(12) 0.0094(11)
C12 0.0224(17) 0.0287(18) 0.044(2) 0.0101(16) 0.0007(15) 0.0048(14)
C13 0.033(2) 0.049(2) 0.076(3) 0.035(2) 0.011(2) 0.0163(19)
C14 0.052(3) 0.053(3) 0.105(4) 0.052(3) 0.050(3) 0.037(2)
C15 0.060(3) 0.032(2) 0.070(3) 0.013(2) 0.031(2) 0.026(2)
C16 0.037(2) 0.0284(18) 0.037(2) 0.0011(16) 0.0084(17) 0.0083(16)
C17 0.089(4) 0.093(4) 0.164(7) 0.087(5) 0.083(5) 0.076(4)
N21 0.0193(12) 0.0217(13) 0.0142(12) -0.0003(10) -0.0014(10) 0.0085(10)
C22 0.0229(16) 0.0306(17) 0.0210(16) 0.0084(14) 0.0014(13) 0.0097(13)
C23 0.0323(18) 0.0306(17) 0.0198(16) 0.0117(14) 0.0050(14) 0.0136(15)
C24 0.0297(17) 0.0271(17) 0.0268(17) 0.0105(14) 0.0070(14) 0.0120(14)
C25 0.0267(18) 0.0339(19) 0.0315(19) 0.0135(16) -0.0076(15) 0.0005(15)
C26 0.0292(18) 0.038(2) 0.0308(19) 0.0183(16) -0.0013(15) 0.0078(16)
C27 0.0309(19) 0.040(2) 0.051(2) 0.027(2) 0.0104(18) 0.0105(16)
N31 0.0215(13) 0.0233(13) 0.0157(12) 0.0064(10) 0.0044(10) 0.0060(11)
C32 0.045(2) 0.046(2) 0.0148(15) 0.0018(15) 0.0034(15) 0.0259(18)
C33 0.058(3) 0.052(2) 0.0222(18) 0.0036(17) 0.0080(17) 0.038(2)
C34 0.035(2) 0.047(2) 0.035(2) 0.0189(18) 0.0143(16) 0.0261(18)
C35 0.038(2) 0.048(2) 0.033(2) 0.0156(17) -0.0017(16) 0.0238(18)
C36 0.043(2) 0.042(2) 0.0230(18) 0.0066(16) -0.0006(16) 0.0254(18)
C37 0.056(3) 0.069(3) 0.048(3) 0.027(2) 0.021(2) 0.045(2)
N41 0.0236(13) 0.0245(13) 0.0170(12) 0.0065(10) 0.0047(10) 0.0124(11)
C42 0.0207(15) 0.0188(15) 0.0250(16) 0.0026(13) -0.0015(13) 0.0068(12)
C43 0.0296(19) 0.0273(18) 0.056(2) 0.0140(18) 0.0117(17) 0.0141(15)
C44 0.0240(18) 0.033(2) 0.072(3) 0.021(2) 0.0202(19) 0.0051(15)
C45 0.041(2) 0.048(2) 0.048(2) 0.028(2) 0.0279(18) 0.0197(18)
C46 0.0272(17) 0.0361(18) 0.0212(16) 0.0122(14) 0.0088(13) 0.0162(14)
C47 0.0368(19) 0.0273(16) 0.0180(15) 0.0038(13) 0.0014(13) 0.0203(15)
O48 0.0445(16) 0.0255(12) 0.0243(13) -0.0082(10) -0.0180(11) 0.0066(11)
O49 0.0270(12) 0.0302(12) 0.0108(10) 0.0022(9) 0.0000(9) 0.0092(10)
C51 0.0230(15) 0.0421(18) 0.0127(13) 0.0002(12) 0.0012(11) 0.0107(13)
N51 0.0230(15) 0.0421(18) 0.0127(13) 0.0002(12) 0.0012(11) 0.0107(13)
C52 0.0252(15) 0.0348(16) 0.0153(13) -0.0050(12) -0.0044(11) 0.0135(13)
N52 0.0252(15) 0.0348(16) 0.0153(13) -0.0050(12) -0.0044(11) 0.0135(13)
C53 0.0293(17) 0.044(2) 0.0136(14) 0.0077(14) 0.0065(13) 0.0185(15)
C101 0.067(3) 0.058(3) 0.077(4) 0.035(3) 0.042(3) 0.032(2)
C102 0.064(3) 0.036(2) 0.119(5) 0.021(3) 0.048(3) 0.025(2)
C103 0.052(3) 0.040(3) 0.130(6) 0.000(3) 0.028(3) 0.014(2)
C104 0.054(3) 0.053(3) 0.117(5) 0.020(3) 0.030(3) 0.019(2)
C105 0.070(3) 0.042(3) 0.100(4) 0.031(3) 0.046(3) 0.027(3)
C106 0.077(3) 0.039(2) 0.074(3) 0.022(2) 0.038(3) 0.026(2)
C107 0.087(4) 0.086(4) 0.087(4) 0.049(4) 0.041(3) 0.044(3)
C201 0.065(8) 0.085(8) 0.053(7) 0.007(6) 0.012(5) -0.007(6)
C202 0.035(6) 0.061(7) 0.038(6) -0.035(5) 0.002(5) -0.019(4)
C203 0.030(5) 0.118(9) 0.044(6) 0.010(6) -0.015(4) 0.020(6)
C204 0.047(8) 0.152(15) 0.027(6) 0.039(8) -0.004(4) 0.048(9)
C205 0.044(6) 0.165(12) 0.030(5) 0.029(6) -0.003(4) 0.046(7)
C206 0.065(10) 0.127(14) 0.057(10) 0.026(9) -0.001(6) 0.055(10)
C207 0.17(2) 0.14(2) 0.12(2) 0.062(17) 0.062(17) 0.039(18)
C301 0.063(6) 0.030(5) 0.069(7) 0.030(5) 0.033(5) 0.025(5)
C302 0.088(9) 0.038(6) 0.071(9) 0.010(6) 0.055(8) 0.028(6)
C303 0.174(14) 0.031(7) 0.073(9) 0.023(6) 0.052(10) 0.038(8)
C304 0.174(14) 0.025(6) 0.086(10) 0.026(6) 0.003(9) 0.039(8)
C305 0.067(8) 0.040(8) 0.108(11) 0.008(7) -0.016(6) 0.010(6)
C306 0.058(6) 0.034(6) 0.082(10) 0.027(6) 0.048(7) 0.019(5)
C307 0.147(12) 0.043(6) 0.091(10) 0.034(6) -0.012(9) 0.035(7)

loop_
_atom_type_symbol
_atom_type_description
_atom_type_scat_dispersion_real
_atom_type_scat_dispersion_imag
_atom_type_scat_source
C C 0.0033 0.0016 'International Tables Vol C Tables 4.2.6.8 and 6.1.1.4'
H H 0.0000 0.0000 'International Tables Vol C Tables 4.2.6.8 and 6.1.1.4'
F F 0.0171 0.0103 'International Tables Vol C Tables 4.2.6.8 and 6.1.1.4'
N N 0.0061 0.0033 'International Tables Vol C Tables 4.2.6.8 and 6.1.1.4'
O O 0.0106 0.0060 'International Tables Vol C Tables 4.2.6.8 and 6.1.1.4'
P P 0.1023 0.0942 'International Tables Vol C Tables 4.2.6.8 and 6.1.1.4'
Ru Ru -1.2594 0.8363 'International Tables Vol C Tables 4.2.6.8 and 6.1.1.4'

loop_
_geom_angle_atom_site_label_1
_geom_angle_atom_site_label_2
_geom_angle_atom_site_label_3
_geom_angle
_geom_angle_site_symmetry_1
_geom_angle_site_symmetry_3
_geom_angle_publ_flag
N41 Ru1 C52 79.48(12) . . ?
N41 Ru1 N11 91.69(11) . . ?
C52 Ru1 N11 90.69(12) . . ?
N41 Ru1 N21 177.26(10) . . ?
C52 Ru1 N21 102.84(12) . . ?
N11 Ru1 N21 86.85(10) . . ?
N41 Ru1 N31 90.80(10) . . ?
C52 Ru1 N31 91.53(12) . . ?
N11 Ru1 N31 176.92(10) . . ?
N21 Ru1 N31 90.59(10) . . ?
N41 Ru1 O49 78.53(10) . . ?
C52 Ru1 O49 158.02(11) . . ?
N11 Ru1 O49 89.70(10) . . ?
N21 Ru1 O49 99.13(9) . . ?
N31 Ru1 O49 89.03(9) . . ?
F2 P1 F2 180.0(4) 2_665 . ?
F2 P1 F3 89.3(4) 2_665 2_665 ?
F2 P1 F3 90.7(4) . 2_665 ?
F2 P1 F3 90.7(4) 2_665 . ?
F2 P1 F3 89.3(4) . . ?
F3 P1 F3 180.000(1) 2_665 . ?
F2 P1 F1 90.3(2) 2_665 . ?
F2 P1 F1 89.7(2) . . ?
F3 P1 F1 86.18(19) 2_665 . ?
F3 P1 F1 93.82(19) . . ?
F2 P1 F1 89.7(2) 2_665 2_665 ?
F2 P1 F1 90.3(2) . 2_665 ?
F3 P1 F1 93.82(19) 2_665 2_665 ?
F3 P1 F1 86.18(18) . 2_665 ?
F1 P1 F1 180.00(17) . 2_665 ?
C12 N11 C16 116.0(3) . . ?
C12 N11 Ru1 123.4(2) . . ?
C16 N11 Ru1 120.5(3) . . ?
N11 C12 C13 124.2(4) . . ?
N11 C12 H12 117.9 . . ?
C13 C12 H12 117.9 . . ?
C14 C13 C12 119.2(4) . . ?
C14 C13 H13 120.4 . . ?
C12 C13 H13 120.4 . . ?
C13 C14 C15 117.1(4) . . ?
C13 C14 C17 121.1(5) . . ?
C15 C14 C17 121.8(5) . . ?
C16 C15 C14 120.6(4) . . ?
C16 C15 H15 119.7 . . ?
C14 C15 H15 119.7 . . ?
N11 C16 C15 122.8(4) . . ?
N11 C16 H16 118.6 . . ?
C15 C16 H16 118.6 . . ?
C14 C17 H17A 109.5 . . ?
C14 C17 H17B 109.5 . . ?
H17A C17 H17B 109.5 . . ?
C14 C17 H17C 109.5 . . ?
H17A C17 H17C 109.5 . . ?
H17B C17 H17C 109.5 . . ?
C22 N21 C26 115.2(3) . . ?
C22 N21 Ru1 120.3(2) . . ?
C26 N21 Ru1 124.5(2) . . ?
N21 C22 C23 124.6(3) . . ?
N21 C22 H22 117.7 . . ?
C23 C22 H22 117.7 . . ?
C22 C23 C24 120.0(3) . . ?
C22 C23 H23 120.0 . . ?
C24 C23 H23 120.0 . . ?
C23 C24 C25 116.3(3) . . ?
C23 C24 C27 121.5(3) . . ?
C25 C24 C27 122.2(3) . . ?
C26 C25 C24 120.4(3) . . ?
C26 C25 H25 119.8 . . ?
C24 C25 H25 119.8 . . ?
N21 C26 C25 123.5(3) . . ?
N21 C26 H26 118.2 . . ?
C25 C26 H26 118.2 . . ?
C24 C27 H27A 109.5 . . ?
C24 C27 H27B 109.5 . . ?
H27A C27 H27B 109.5 . . ?
C24 C27 H27C 109.5 . . ?
H27A C27 H27C 109.5 . . ?
H27B C27 H27C 109.5 . . ?
C32 N31 C36 114.8(3) . . ?
C32 N31 Ru1 122.6(2) . . ?
C36 N31 Ru1 122.6(2) . . ?
N31 C32 C33 123.9(3) . . ?
N31 C32 H32 118.1 . . ?
C33 C32 H32 118.1 . . ?
C34 C33 C32 121.2(4) . . ?
C34 C33 H33 119.4 . . ?
C32 C33 H33 119.4 . . ?
C33 C34 C35 115.0(3) . . ?
C33 C34 C37 123.1(4) . . ?
C35 C34 C37 121.9(4) . . ?
C36 C35 C34 121.8(4) . . ?
C36 C35 H35 119.1 . . ?
C34 C35 H35 119.1 . . ?
N31 C36 C35 123.2(3) . . ?
N31 C36 H36 118.4 . . ?
C35 C36 H36 118.4 . . ?
C34 C37 H37A 109.5 . . ?
C34 C37 H37B 109.5 . . ?
H37A C37 H37B 109.5 . . ?
C34 C37 H37C 109.5 . . ?
H37A C37 H37C 109.5 . . ?
H37B C37 H37C 109.5 . . ?
C46 N41 C42 120.6(3) . . ?
C46 N41 Ru1 120.0(2) . . ?
C42 N41 Ru1 119.4(2) . . ?
N41 C42 C43 120.9(3) . . ?
N41 C42 C47 113.3(3) . . ?
C43 C42 C47 125.8(3) . . ?
C44 C43 C42 119.2(4) . . ?
C44 C43 H43 120.4 . . ?
C42 C43 H43 120.4 . . ?
C43 C44 C45 120.0(3) . . ?
C43 C44 H44 120.0 . . ?
C45 C44 H44 120.0 . . ?
C46 C45 C44 118.6(4) . . ?
C46 C45 H45 120.7 . . ?
C44 C45 H45 120.7 . . ?
N41 C46 C45 120.8(3) . . ?
N41 C46 C53 111.0(3) . . ?
C45 C46 C53 128.2(3) . . ?
O48 C47 O49 126.1(3) . . ?
O48 C47 C42 117.9(3) . . ?
O49 C47 C42 116.0(3) . . ?
C47 O49 Ru1 112.75(19) . . ?
C53 C51 C52 120.2(3) 2 . ?
C53 C51 H51 119.9 2 . ?
C52 C51 H51 119.9 . . ?
C51 C52 C53 115.4(3) . . ?
C51 C52 Ru1 129.8(3) . . ?
C53 C52 Ru1 114.8(2) . . ?
N51 C53 C51 0.0(5) 2 2 ?
N51 C53 C52 124.4(3) 2 . ?
C51 C53 C52 124.4(3) 2 . ?
N51 C53 C46 120.9(3) 2 . ?
C51 C53 C46 120.9(3) 2 . ?
C52 C53 C46 114.7(3) . . ?
C102 C101 C106 118.5(5) . . ?
C102 C101 C107 120.7(5) . . ?
C106 C101 C107 120.7(5) . . ?
C101 C102 C103 120.7(5) . . ?
C101 C102 H102 119.7 . . ?
C103 C102 H102 119.7 . . ?
C104 C103 C102 121.8(5) . . ?
C104 C103 H103 119.1 . . ?
C102 C103 H103 119.1 . . ?
C103 C104 C105 117.4(6) . . ?
C103 C104 H104 121.3 . . ?
C105 C104 H104 121.3 . . ?
C106 C105 C104 121.8(5) . . ?
C106 C105 H105 119.1 . . ?
C104 C105 H105 119.1 . . ?
C105 C106 C101 119.7(5) . . ?
C105 C106 H106 120.1 . . ?
C101 C106 H106 120.1 . . ?
C101 C107 H10A 109.5 . . ?
C101 C107 H10B 109.5 . . ?
H10A C107 H10B 109.5 . . ?
C101 C107 H10C 109.5 . . ?
H10A C107 H10C 109.5 . . ?
H10B C107 H10C 109.5 . . ?
C203 C201 C204 63.6(8) 2_455 2_455 ?
C203 C201 C202 63.3(10) 2_455 2_455 ?
C204 C201 C202 126.3(16) 2_455 2_455 ?
C203 C201 C202 172.8(13) 2_455 . ?
C204 C201 C202 116.0(15) 2_455 . ?
C202 C201 C202 115.7(7) 2_455 . ?
C203 C201 C206 59.9(11) 2_455 . ?
C204 C201 C206 123.6(15) 2_455 . ?
C202 C201 C206 8.0(7) 2_455 . ?
C202 C201 C206 120.0 . . ?
C203 C201 C205 122.6(10) 2_455 2_455 ?
C204 C201 C205 59.5(7) 2_455 2_455 ?
C202 C201 C205 164.5(17) 2_455 2_455 ?
C202 C201 C205 56.4(11) . 2_455 ?
C206 C201 C205 172.5(11) . 2_455 ?
C203 C201 C201 121.7(16) 2_455 2_455 ?
C204 C201 C201 165(2) 2_455 2_455 ?
C202 C201 C201 59.0(8) 2_455 2_455 ?
C202 C201 C201 56.7(7) . 2_455 ?
C206 C201 C201 63.7(7) . 2_455 ?
C205 C201 C201 111.6(17) 2_455 2_455 ?
C203 C201 C206 166.6(17) 2_455 2_455 ?
C204 C201 C206 115.2(14) 2_455 2_455 ?
C202 C201 C206 114.4(10) 2_455 2_455 ?
C202 C201 C206 6.2(6) . 2_455 ?
C206 C201 C206 119.5(6) . 2_455 ?
C205 C201 C206 56.1(8) 2_455 2_455 ?
C201 C201 C206 55.8(9) 2_455 2_455 ?
C203 C201 C207 61.9(10) 2_455 . ?
C204 C201 C207 4.0(11) 2_455 . ?
C202 C201 C207 125.0(12) 2_455 . ?
C202 C201 C207 118.1(12) . . ?
C206 C201 C207 121.7(12) . . ?
C205 C201 C207 61.8(10) 2_455 . ?
C201 C201 C207 168.8(17) 2_455 . ?
C206 C201 C207 117.8(11) 2_455 . ?
C206 C202 C205 100(5) 2_455 2_455 ?
C206 C202 C201 96(4) 2_455 2_455 ?
C205 C202 C201 126.3(17) 2_455 2_455 ?
C206 C202 C203 72(5) 2_455 . ?
C205 C202 C203 172.1(13) 2_455 . ?
C201 C202 C203 56.2(7) 2_455 . ?
C206 C202 C201 123(5) 2_455 . ?
C205 C202 C201 64.0(12) 2_455 . ?
C201 C202 C201 64.3(7) 2_455 . ?
C203 C202 C201 120.0 . . ?
C201 C203 C206 63.6(7) 2_455 2_455 ?
C201 C203 C202 60.6(6) 2_455 . ?
C206 C203 C202 7.9(8) 2_455 . ?
C201 C203 C204 59.9(6) 2_455 . ?
C206 C203 C204 123.6(7) 2_455 . ?
C202 C203 C204 120.0 . . ?
C201 C203 C207 66.5(8) 2_455 2_455 ?
C206 C203 C207 130.0(13) 2_455 2_455 ?
C202 C203 C207 126.9(9) . 2_455 ?
C204 C203 C207 7.5(10) . 2_455 ?
C207 C204 C201 148(9) 2_455 2_455 ?
C207 C204 C205 130(8) 2_455 . ?
C201 C204 C205 64.0(7) 2_455 . ?
C207 C204 C203 106(8) 2_455 . ?
C201 C204 C203 56.4(7) 2_455 . ?
C205 C204 C203 120.0 . . ?
C202 C205 C204 116.0(7) 2_455 . ?
C202 C205 C206 7.9(8) 2_455 . ?
C204 C205 C206 120.0 . . ?
C202 C205 C201 59.5(6) 2_455 2_455 ?
C204 C205 C201 56.4(6) . 2_455 ?
C206 C205 C201 64.0(6) . 2_455 ?
C202 C205 C207 120.6(11) 2_455 2_455 ?
C204 C205 C207 5.8(9) . 2_455 ?
C206 C205 C207 125.1(8) . 2_455 ?
C201 C205 C207 61.2(8) 2_455 2_455 ?
C202 C206 C203 100(6) 2_455 2_455 ?
C202 C206 C205 72(6) 2_455 . ?
C203 C206 C205 172.1(12) 2_455 . ?
C202 C206 C201 76(6) 2_455 . ?
C203 C206 C201 56.4(12) 2_455 . ?
C205 C206 C201 120.0 . . ?
C202 C206 C201 50(4) 2_455 2_455 ?
C203 C206 C201 115.2(15) 2_455 2_455 ?
C205 C206 C201 59.9(5) . 2_455 ?
C201 C206 C201 60.5(5) . 2_455 ?
C204 C207 C203 67(7) 2_455 2_455 ?
C204 C207 C201 28(7) 2_455 . ?
C203 C207 C201 51.5(9) 2_455 . ?
C204 C207 C205 45(7) 2_455 2_455 ?
C203 C207 C205 107.7(11) 2_455 2_455 ?
C201 C207 C205 57.0(8) . 2_455 ?
C304 C301 C303 98.6(15) 2_545 2_545 ?
C304 C301 C305 87.1(14) 2_545 2_545 ?
C303 C301 C305 164.9(18) 2_545 2_545 ?
C304 C301 C302 113.7(19) 2_545 . ?
C303 C301 C302 144.9(10) 2_545 . ?
C305 C301 C302 26.5(9) 2_545 . ?
C304 C301 C306 124.9(19) 2_545 . ?
C303 C301 C306 26.2(9) 2_545 . ?
C305 C301 C306 145.5(10) 2_545 . ?
C302 C301 C306 120.0 . . ?
C304 C301 C307 12.1(16) 2_545 . ?
C303 C301 C307 94.0(9) 2_545 . ?
C305 C301 C307 94.2(9) 2_545 . ?
C302 C301 C307 120.3(9) . . ?
C306 C301 C307 119.7(9) . . ?
C304 C301 C302 144.4(18) 2_545 2_545 ?
C303 C301 C302 47.7(5) 2_545 2_545 ?
C305 C301 C302 122.8(8) 2_545 2_545 ?
C302 C301 C302 97.6(8) . 2_545 ?
C306 C301 C302 22.7(8) . 2_545 ?
C307 C301 C302 141.6(9) . 2_545 ?
C304 C301 C306 131.3(17) 2_545 2_545 ?
C303 C301 C306 125.1(9) 2_545 2_545 ?
C305 C301 C306 45.3(4) 2_545 2_545 ?
C302 C301 C306 19.9(8) . 2_545 ?
C306 C301 C306 100.5(8) . 2_545 ?
C307 C301 C306 139.5(9) . 2_545 ?
C302 C301 C306 78.0(4) 2_545 2_545 ?
C305 C302 C306 156(3) 2_545 2_545 ?
C305 C302 C303 167(2) 2_545 . ?
C306 C302 C303 10.4(13) 2_545 . ?
C305 C302 C301 66.3(14) 2_545 . ?
C306 C302 C301 123.9(15) 2_545 . ?
C303 C302 C301 120.0 . . ?
C305 C302 C304 47.2(10) 2_545 2_545 ?
C306 C302 C304 140.8(17) 2_545 2_545 ?
C303 C302 C304 138.5(6) . 2_545 ?
C301 C302 C304 19.1(5) . 2_545 ?
C305 C302 C301 144.4(17) 2_545 2_545 ?
C306 C302 C301 42.1(12) 2_545 2_545 ?
C303 C302 C301 37.8(4) . 2_545 ?
C301 C302 C301 82.4(4) . 2_545 ?
C304 C302 C301 100.6(7) 2_545 2_545 ?
C306 C303 C301 98.6(19) 2_545 2_545 ?
C306 C303 C302 13.4(17) 2_545 . ?
C301 C303 C302 94.5(5) 2_545 . ?
C306 C303 C304 124.9(18) 2_545 . ?
C301 C303 C304 26.2(4) 2_545 . ?
C302 C303 C304 120.0 . . ?
C306 C303 C307 147(2) 2_545 2_545 ?
C301 C303 C307 50.2(8) 2_545 2_545 ?
C302 C303 C307 144.7(7) . 2_545 ?
C304 C303 C307 24.9(7) . 2_545 ?
C306 C303 C305 9.3(13) 2_545 2_545 ?
C301 C303 C305 95.8(6) 2_545 2_545 ?
C302 C303 C305 4.1(6) . 2_545 ?
C304 C303 C305 121.7(4) . 2_545 ?
C307 C303 C305 146.0(8) 2_545 2_545 ?
C301 C304 C307 160(2) 2_545 2_545 ?
C301 C304 C305 66.3(14) 2_545 . ?
C307 C304 C305 124.2(19) 2_545 . ?
C301 C304 C303 55.1(15) 2_545 . ?
C307 C304 C303 115.5(19) 2_545 . ?
C305 C304 C303 120.0 . . ?
C301 C304 C302 47.2(12) 2_545 2_545 ?
C307 C304 C302 142(2) 2_545 2_545 ?
C305 C304 C302 19.1(4) . 2_545 ?
C303 C304 C302 101.3(4) . 2_545 ?
C301 C304 C306 38.9(13) 2_545 2_545 ?
C307 C304 C306 130.6(19) 2_545 2_545 ?
C305 C304 C306 104.2(4) . 2_545 ?
C303 C304 C306 16.3(4) . 2_545 ?
C302 C304 C306 85.3(4) 2_545 2_545 ?
C302 C305 C301 87(2) 2_545 2_545 ?
C302 C305 C304 114(2) 2_545 . ?
C301 C305 C304 26.5(4) 2_545 . ?
C302 C305 C306 13.4(18) 2_545 . ?
C301 C305 C306 94.1(5) 2_545 . ?
C304 C305 C306 120.0 . . ?
C302 C305 C303 9.3(15) 2_545 2_545 ?
C301 C305 C303 91.9(6) 2_545 2_545 ?
C304 C305 C303 118.2(4) . 2_545 ?
C306 C305 C303 4.1(6) . 2_545 ?
C303 C306 C302 156(3) 2_545 2_545 ?
C303 C306 C305 166.6(19) 2_545 . ?
C302 C306 C305 10.4(11) 2_545 . ?
C303 C306 C301 55.1(13) 2_545 . ?
C302 C306 C301 115.2(14) 2_545 . ?
C305 C306 C301 120.0 . . ?
C303 C306 C304 38.9(9) 2_545 2_545 ?
C302 C306 C304 129.6(14) 2_545 2_545 ?
C305 C306 C304 135.6(5) . 2_545 ?
C301 C306 C304 16.3(5) . 2_545 ?
C303 C306 C301 131.3(16) 2_545 2_545 ?
C302 C306 C301 36.2(10) 2_545 2_545 ?
C305 C306 C301 40.7(4) . 2_545 ?
C301 C306 C301 79.5(4) . 2_545 ?
C304 C306 C301 95.0(6) 2_545 2_545 ?
C304 C307 C301 8.1(10) 2_545 . ?
C304 C307 C303 39.5(9) 2_545 2_545 ?
C301 C307 C303 35.7(5) . 2_545 ?

loop_
_geom_bond_atom_site_label_1
_geom_bond_atom_site_label_2
_geom_bond_distance
_geom_bond_site_symmetry_2
_geom_bond_publ_flag
Ru1 N41 1.955(3) . ?
Ru1 C52 2.005(3) . ?
Ru1 N11 2.090(3) . ?
Ru1 N21 2.097(3) . ?
Ru1 N31 2.100(3) . ?
Ru1 O49 2.177(2) . ?
P1 F2 1.490(4) 2_665 ?
P1 F2 1.490(4) . ?
P1 F3 1.534(3) 2_665 ?
P1 F3 1.534(3) . ?
P1 F1 1.589(3) . ?
P1 F1 1.589(3) 2_665 ?
N11 C12 1.325(4) . ?
N11 C16 1.356(4) . ?
C12 C13 1.391(6) . ?
C12 H12 0.9300 . ?
C13 C14 1.366(7) . ?
C13 H13 0.9300 . ?
C14 C15 1.386(7) . ?
C14 C17 1.505(6) . ?
C15 C16 1.364(6) . ?
C15 H15 0.9300 . ?
C16 H16 0.9300 . ?
C17 H17A 0.9600 . ?
C17 H17B 0.9600 . ?
C17 H17C 0.9600 . ?
N21 C22 1.340(4) . ?
N21 C26 1.351(4) . ?
C22 C23 1.367(4) . ?
C22 H22 0.9300 . ?
C23 C24 1.379(5) . ?
C23 H23 0.9300 . ?
C24 C25 1.391(5) . ?
C24 C27 1.500(5) . ?
C25 C26 1.369(5) . ?
C25 H25 0.9300 . ?
C26 H26 0.9300 . ?
C27 H27A 0.9600 . ?
C27 H27B 0.9600 . ?
C27 H27C 0.9600 . ?
N31 C32 1.333(4) . ?
N31 C36 1.348(4) . ?
C32 C33 1.379(5) . ?
C32 H32 0.9300 . ?
C33 C34 1.360(5) . ?
C33 H33 0.9300 . ?
C34 C35 1.374(5) . ?
C34 C37 1.507(5) . ?
C35 C36 1.365(5) . ?
C35 H35 0.9300 . ?
C36 H36 0.9300 . ?
C37 H37A 0.9600 . ?
C37 H37B 0.9600 . ?
C37 H37C 0.9600 . ?
N41 C46 1.347(4) . ?
N41 C42 1.354(4) . ?
C42 C43 1.375(5) . ?
C42 C47 1.518(5) . ?
C43 C44 1.372(6) . ?
C43 H43 0.9300 . ?
C44 C45 1.399(6) . ?
C44 H44 0.9300 . ?
C45 C46 1.380(5) . ?
C45 H45 0.9300 . ?
C46 C53 1.474(5) . ?
C47 O48 1.229(4) . ?
C47 O49 1.293(4) . ?
C51 C53 1.357(4) 2 ?
C51 C52 1.374(4) . ?
C51 H51 0.9300 . ?
C52 C53 1.378(5) . ?
C53 N51 1.357(4) 2 ?
C53 C51 1.357(4) 2 ?
C101 C102 1.369(7) . ?
C101 C106 1.399(7) . ?
C101 C107 1.493(6) . ?
C102 C103 1.377(9) . ?
C102 H102 0.9300 . ?
C103 C104 1.372(7) . ?
C103 H103 0.9300 . ?
C104 C105 1.383(8) . ?
C104 H104 0.9300 . ?
C105 C106 1.375(8) . ?
C105 H105 0.9300 . ?
C106 H106 0.9300 . ?
C107 H10A 0.9600 . ?
C107 H10B 0.9600 . ?
C107 H10C 0.9600 . ?
C201 C203 1.29(2) 2_455 ?
C201 C204 1.343(14) 2_455 ?
C201 C202 1.356(19) 2_455 ?
C201 C202 1.3900 . ?
C201 C206 1.3900 . ?
C201 C205 1.45(2) 2_455 ?
C201 C201 1.462(15) 2_455 ?
C201 C206 1.51(2) 2_455 ?
C201 C207 1.514(9) . ?
C202 C206 0.19(2) 2_455 ?
C202 C205 1.343(18) 2_455 ?
C202 C201 1.356(15) 2_455 ?
C202 C203 1.3900 . ?
C203 C201 1.293(17) 2_455 ?
C203 C206 1.343(19) 2_455 ?
C203 C204 1.3900 . ?
C203 C207 1.46(2) 2_455 ?
C204 C207 0.20(2) 2_455 ?
C204 C201 1.343(14) 2_455 ?
C204 C205 1.3900 . ?
C205 C202 1.343(19) 2_455 ?
C205 C206 1.3900 . ?
C205 C201 1.450(15) 2_455 ?
C205 C207 1.52(3) 2_455 ?
C206 C202 0.195(18) 2_455 ?
C206 C203 1.343(19) 2_455 ?
C206 C201 1.506(18) 2_455 ?
C207 C204 0.20(2) 2_455 ?
C207 C203 1.46(2) 2_455 ?
C207 C205 1.52(3) 2_455 ?
C301 C304 0.621(10) 2_545 ?
C301 C303 1.154(15) 2_545 ?
C301 C305 1.275(15) 2_545 ?
C301 C302 1.3900 . ?
C301 C306 1.3900 . ?
C301 C307 1.518(8) . ?
C301 C302 1.875(13) 2_545 ?
C301 C306 1.952(13) 2_545 ?
C302 C305 0.62(2) 2_545 ?
C302 C306 0.80(2) 2_545 ?
C302 C303 1.3900 . ?
C302 C304 1.735(16) 2_545 ?
C302 C301 1.875(14) 2_545 ?
C303 C306 0.62(2) 2_545 ?
C303 C301 1.154(16) 2_545 ?
C303 C304 1.3900 . ?
C303 C307 1.97(2) 2_545 ?
C303 C305 2.00(2) 2_545 ?
C304 C301 0.621(9) 2_545 ?
C304 C307 0.920(12) 2_545 ?
C304 C305 1.3900 . ?
C304 C302 1.74(2) 2_545 ?
C304 C306 1.82(3) 2_545 ?
C305 C302 0.621(17) 2_545 ?
C305 C301 1.275(16) 2_545 ?
C305 C306 1.3900 . ?
C305 C303 2.00(2) 2_545 ?
C306 C303 0.621(19) 2_545 ?
C306 C302 0.80(2) 2_545 ?
C306 C304 1.818(16) 2_545 ?
C306 C301 1.952(13) 2_545 ?
C307 C304 0.920(12) 2_545 ?
C307 C303 1.970(16) 2_545 ?

loop_
_geom_torsion_atom_site_label_1
_geom_torsion_atom_site_label_2
_geom_torsion_atom_site_label_3
_geom_torsion_atom_site_label_4
_geom_torsion
_geom_torsion_site_symmetry_1
_geom_torsion_site_symmetry_2
_geom_torsion_site_symmetry_3
_geom_torsion_site_symmetry_4
_geom_torsion_publ_flag
N41 Ru1 N11 C12 63.4(3) . . . . ?
C52 Ru1 N11 C12 142.9(3) . . . . ?
N21 Ru1 N11 C12 -114.2(3) . . . . ?
N31 Ru1 N11 C12 -80.6(19) . . . . ?
O49 Ru1 N11 C12 -15.1(3) . . . . ?
N41 Ru1 N11 C16 -119.2(3) . . . . ?
C52 Ru1 N11 C16 -39.7(3) . . . . ?
N21 Ru1 N11 C16 63.1(3) . . . . ?
N31 Ru1 N11 C16 96.8(19) . . . . ?
O49 Ru1 N11 C16 162.3(3) . . . . ?
C16 N11 C12 C13 1.1(5) . . . . ?
Ru1 N11 C12 C13 178.6(3) . . . . ?
N11 C12 C13 C14 1.1(6) . . . . ?
C12 C13 C14 C15 -2.1(6) . . . . ?
C12 C13 C14 C17 179.7(4) . . . . ?
C13 C14 C15 C16 1.1(7) . . . . ?
C17 C14 C15 C16 179.3(4) . . . . ?
C12 N11 C16 C15 -2.2(6) . . . . ?
Ru1 N11 C16 C15 -179.8(3) . . . . ?
C14 C15 C16 N11 1.1(7) . . . . ?
N41 Ru1 N21 C22 -8(2) . . . . ?
C52 Ru1 N21 C22 140.2(3) . . . . ?
N11 Ru1 N21 C22 50.2(3) . . . . ?
N31 Ru1 N21 C22 -128.1(3) . . . . ?
O49 Ru1 N21 C22 -39.0(3) . . . . ?
N41 Ru1 N21 C26 173(2) . . . . ?
C52 Ru1 N21 C26 -39.2(3) . . . . ?
N11 Ru1 N21 C26 -129.2(3) . . . . ?
N31 Ru1 N21 C26 52.5(3) . . . . ?
O49 Ru1 N21 C26 141.6(3) . . . . ?
C26 N21 C22 C23 -0.3(5) . . . . ?
Ru1 N21 C22 C23 -179.7(3) . . . . ?
N21 C22 C23 C24 -0.2(5) . . . . ?
C22 C23 C24 C25 0.9(5) . . . . ?
C22 C23 C24 C27 -179.5(3) . . . . ?
C23 C24 C25 C26 -1.1(6) . . . . ?
C27 C24 C25 C26 179.4(4) . . . . ?
C22 N21 C26 C25 0.1(5) . . . . ?
Ru1 N21 C26 C25 179.5(3) . . . . ?
C24 C25 C26 N21 0.6(6) . . . . ?
N41 Ru1 N31 C32 -81.7(3) . . . . ?
C52 Ru1 N31 C32 -161.2(3) . . . . ?
N11 Ru1 N31 C32 62(2) . . . . ?
N21 Ru1 N31 C32 96.0(3) . . . . ?
O49 Ru1 N31 C32 -3.2(3) . . . . ?
N41 Ru1 N31 C36 100.1(3) . . . . ?
C52 Ru1 N31 C36 20.6(3) . . . . ?
N11 Ru1 N31 C36 -115.8(19) . . . . ?
N21 Ru1 N31 C36 -82.2(3) . . . . ?
O49 Ru1 N31 C36 178.6(3) . . . . ?
C36 N31 C32 C33 -1.7(5) . . . . ?
Ru1 N31 C32 C33 180.0(3) . . . . ?
N31 C32 C33 C34 2.4(7) . . . . ?
C32 C33 C34 C35 -1.7(6) . . . . ?
C32 C33 C34 C37 179.7(4) . . . . ?
C33 C34 C35 C36 0.6(6) . . . . ?
C37 C34 C35 C36 179.2(4) . . . . ?
C32 N31 C36 C35 0.5(5) . . . . ?
Ru1 N31 C36 C35 178.8(3) . . . . ?
C34 C35 C36 N31 0.0(6) . . . . ?
C52 Ru1 N41 C46 0.6(3) . . . . ?
N11 Ru1 N41 C46 91.0(3) . . . . ?
N21 Ru1 N41 C46 149(2) . . . . ?
N31 Ru1 N41 C46 -90.8(3) . . . . ?
O49 Ru1 N41 C46 -179.6(3) . . . . ?
C52 Ru1 N41 C42 -178.4(3) . . . . ?
N11 Ru1 N41 C42 -88.0(3) . . . . ?
N21 Ru1 N41 C42 -30(2) . . . . ?
N31 Ru1 N41 C42 90.2(3) . . . . ?
O49 Ru1 N41 C42 1.4(2) . . . . ?
C46 N41 C42 C43 -1.4(5) . . . . ?
Ru1 N41 C42 C43 177.5(3) . . . . ?
C46 N41 C42 C47 178.8(3) . . . . ?
Ru1 N41 C42 C47 -2.2(4) . . . . ?
N41 C42 C43 C44 2.2(5) . . . . ?
C47 C42 C43 C44 -178.1(3) . . . . ?
C42 C43 C44 C45 -1.3(6) . . . . ?
C43 C44 C45 C46 -0.2(6) . . . . ?
C42 N41 C46 C45 -0.2(5) . . . . ?
Ru1 N41 C46 C45 -179.2(3) . . . . ?
C42 N41 C46 C53 178.6(3) . . . . ?
Ru1 N41 C46 C53 -0.4(4) . . . . ?
C44 C45 C46 N41 1.0(6) . . . . ?
C44 C45 C46 C53 -177.5(4) . . . . ?
N41 C42 C47 O48 -177.7(3) . . . . ?
C43 C42 C47 O48 2.6(5) . . . . ?
N41 C42 C47 O49 2.0(4) . . . . ?
C43 C42 C47 O49 -177.8(3) . . . . ?
O48 C47 O49 Ru1 178.7(3) . . . . ?
C42 C47 O49 Ru1 -0.9(3) . . . . ?
N41 Ru1 O49 C47 -0.2(2) . . . . ?
C52 Ru1 O49 C47 0.5(4) . . . . ?
N11 Ru1 O49 C47 91.6(2) . . . . ?
N21 Ru1 O49 C47 178.4(2) . . . . ?
N31 Ru1 O49 C47 -91.2(2) . . . . ?
C53 C51 C52 C53 -0.9(6) 2 . . . ?
C53 C51 C52 Ru1 179.9(3) 2 . . . ?
N41 Ru1 C52 C51 178.5(3) . . . . ?
N11 Ru1 C52 C51 86.9(3) . . . . ?
N21 Ru1 C52 C51 0.0(3) . . . . ?
N31 Ru1 C52 C51 -90.9(3) . . . . ?
O49 Ru1 C52 C51 177.9(3) . . . . ?
N41 Ru1 C52 C53 -0.7(3) . . . . ?
N11 Ru1 C52 C53 -92.3(3) . . . . ?
N21 Ru1 C52 C53 -179.2(2) . . . . ?
N31 Ru1 C52 C53 89.8(3) . . . . ?
O49 Ru1 C52 C53 -1.4(5) . . . . ?
C51 C52 C53 N51 0.9(6) . . . 2 ?
Ru1 C52 C53 N51 -179.7(3) . . . 2 ?
C51 C52 C53 C51 0.9(6) . . . 2 ?
Ru1 C52 C53 C51 -179.7(3) . . . 2 ?
C51 C52 C53 C46 -178.7(3) . . . . ?
Ru1 C52 C53 C46 0.7(4) . . . . ?
N41 C46 C53 N51 -179.8(3) . . . 2 ?
C45 C46 C53 N51 -1.2(6) . . . 2 ?
N41 C46 C53 C51 -179.8(3) . . . 2 ?
C45 C46 C53 C51 -1.2(6) . . . 2 ?
N41 C46 C53 C52 -0.2(4) . . . . ?
C45 C46 C53 C52 178.4(4) . . . . ?
C106 C101 C102 C103 2.7(8) . . . . ?
C107 C101 C102 C103 -177.6(5) . . . . ?
C101 C102 C103 C104 -1.3(9) . . . . ?
C102 C103 C104 C105 -0.6(9) . . . . ?
C103 C104 C105 C106 1.2(9) . . . . ?
C104 C105 C106 C101 0.2(8) . . . . ?
C102 C101 C106 C105 -2.1(7) . . . . ?
C107 C101 C106 C105 178.1(5) . . . . ?
C203 C201 C202 C206 0(10) 2_455 . . 2_455 ?
C204 C201 C202 C206 85(5) 2_455 . . 2_455 ?
C202 C201 C202 C206 -80(5) 2_455 . . 2_455 ?
C206 C201 C202 C206 -87(5) . . . 2_455 ?
C205 C201 C202 C206 85(5) 2_455 . . 2_455 ?
C201 C201 C202 C206 -80(5) 2_455 . . 2_455 ?
C207 C201 C202 C206 89(5) . . . 2_455 ?
C203 C201 C202 C205 -85(9) 2_455 . . 2_455 ?
C204 C201 C202 C205 0.0(6) 2_455 . . 2_455 ?
C202 C201 C202 C205 -164.6(19) 2_455 . . 2_455 ?
C206 C201 C202 C205 -172.3(13) . . . 2_455 ?
C201 C201 C202 C205 -164.6(19) 2_455 . . 2_455 ?
C206 C201 C202 C205 -85(5) 2_455 . . 2_455 ?
C207 C201 C202 C205 3.8(12) . . . 2_455 ?
C203 C201 C202 C201 80(9) 2_455 . . 2_455 ?
C204 C201 C202 C201 165(2) 2_455 . . 2_455 ?
C202 C201 C202 C201 0.0(4) 2_455 . . 2_455 ?
C206 C201 C202 C201 -7.6(7) . . . 2_455 ?
C205 C201 C202 C201 164.6(19) 2_455 . . 2_455 ?
C206 C201 C202 C201 80(5) 2_455 . . 2_455 ?
C207 C201 C202 C201 168.4(19) . . . 2_455 ?
C203 C201 C202 C203 87(9) 2_455 . . . ?
C204 C201 C202 C203 172.3(16) 2_455 . . . ?
C202 C201 C202 C203 7.6(8) 2_455 . . . ?
C206 C201 C202 C203 0.0 . . . . ?
C205 C201 C202 C203 172.3(13) 2_455 . . . ?
C201 C201 C202 C203 7.6(7) 2_455 . . . ?
C206 C201 C202 C203 87(5) 2_455 . . . ?
C207 C201 C202 C203 176.1(15) . . . . ?
C206 C202 C203 C201 110(5) 2_455 . . 2_455 ?
C205 C202 C203 C201 110(8) 2_455 . . 2_455 ?
C201 C202 C203 C201 -8.3(7) . . . 2_455 ?
C205 C202 C203 C206 0(5) 2_455 . . 2_455 ?
C201 C202 C203 C206 -110(5) 2_455 . . 2_455 ?
C201 C202 C203 C206 -119(5) . . . 2_455 ?
C206 C202 C203 C204 119(5) 2_455 . . . ?
C205 C202 C203 C204 119(8) 2_455 . . . ?
C201 C202 C203 C204 8.3(7) 2_455 . . . ?
C201 C202 C203 C204 0.0 . . . . ?
C206 C202 C203 C207 115(5) 2_455 . . 2_455 ?
C205 C202 C203 C207 115(8) 2_455 . . 2_455 ?
C201 C202 C203 C207 4.8(18) 2_455 . . 2_455 ?
C201 C202 C203 C207 -3.5(16) . . . 2_455 ?
C201 C203 C204 C207 -150(9) 2_455 . . 2_455 ?
C206 C203 C204 C207 -150(9) 2_455 . . 2_455 ?
C202 C203 C204 C207 -158(9) . . . 2_455 ?
C206 C203 C204 C201 0.0(5) 2_455 . . 2_455 ?
C202 C203 C204 C201 -8.3(8) . . . 2_455 ?
C207 C203 C204 C201 150(9) 2_455 . . 2_455 ?
C201 C203 C204 C205 8.3(8) 2_455 . . . ?
C206 C203 C204 C205 8.3(9) 2_455 . . . ?
C202 C203 C204 C205 0.0 . . . . ?
C207 C203 C204 C205 158(9) 2_455 . . . ?
C207 C204 C205 C202 145(11) 2_455 . . 2_455 ?
C201 C204 C205 C202 0.0(4) 2_455 . . 2_455 ?
C203 C204 C205 C202 -7.7(8) . . . 2_455 ?
C207 C204 C205 C206 152(11) 2_455 . . . ?
C201 C204 C205 C206 7.7(7) 2_455 . . . ?
C203 C204 C205 C206 0.0 . . . . ?
C207 C204 C205 C201 145(11) 2_455 . . 2_455 ?
C203 C204 C205 C201 -7.7(7) . . . 2_455 ?
C201 C204 C205 C207 -145(11) 2_455 . . 2_455 ?
C203 C204 C205 C207 -152(11) . . . 2_455 ?
C204 C205 C206 C202 -61(5) . . . 2_455 ?
C201 C205 C206 C202 -54(5) 2_455 . . 2_455 ?
C207 C205 C206 C202 -58(5) 2_455 . . 2_455 ?
C202 C205 C206 C203 0(5) 2_455 . . 2_455 ?
C204 C205 C206 C203 -61(8) . . . 2_455 ?
C201 C205 C206 C203 -54(8) 2_455 . . 2_455 ?
C207 C205 C206 C203 -58(9) 2_455 . . 2_455 ?
C202 C205 C206 C201 61(5) 2_455 . . . ?
C204 C205 C206 C201 0.0 . . . . ?
C201 C205 C206 C201 7.2(6) 2_455 . . . ?
C207 C205 C206 C201 3.3(15) 2_455 . . . ?
C202 C205 C206 C201 54(5) 2_455 . . 2_455 ?
C204 C205 C206 C201 -7.2(6) . . . 2_455 ?
C207 C205 C206 C201 -3.9(16) 2_455 . . 2_455 ?
C203 C201 C206 C202 -112(6) 2_455 . . 2_455 ?
C204 C201 C206 C202 -112(6) 2_455 . . 2_455 ?
C202 C201 C206 C202 59(5) . . . 2_455 ?
C205 C201 C206 C202 0(8) 2_455 . . 2_455 ?
C201 C201 C206 C202 52(5) 2_455 . . 2_455 ?
C206 C201 C206 C202 52(5) 2_455 . . 2_455 ?
C207 C201 C206 C202 -117(5) . . . 2_455 ?
C204 C201 C206 C203 0.0(6) 2_455 . . 2_455 ?
C202 C201 C206 C203 112(6) 2_455 . . 2_455 ?
C202 C201 C206 C203 171.7(15) . . . 2_455 ?
C205 C201 C206 C203 112(8) 2_455 . . 2_455 ?
C201 C201 C206 C203 165(2) 2_455 . . 2_455 ?
C206 C201 C206 C203 164.5(19) 2_455 . . 2_455 ?
C207 C201 C206 C203 -4.3(13) . . . 2_455 ?
C203 C201 C206 C205 -171.7(15) 2_455 . . . ?
C204 C201 C206 C205 -171.7(17) 2_455 . . . ?
C202 C201 C206 C205 -59(5) 2_455 . . . ?
C202 C201 C206 C205 0.0 . . . . ?
C205 C201 C206 C205 -59(8) 2_455 . . . ?
C201 C201 C206 C205 -7.1(6) 2_455 . . . ?
C206 C201 C206 C205 -7.1(7) 2_455 . . . ?
C207 C201 C206 C205 -175.9(16) . . . . ?
C203 C201 C206 C201 -165(2) 2_455 . . 2_455 ?
C204 C201 C206 C201 -165(2) 2_455 . . 2_455 ?
C202 C201 C206 C201 -52(5) 2_455 . . 2_455 ?
C202 C201 C206 C201 7.1(6) . . . 2_455 ?
C205 C201 C206 C201 -52(8) 2_455 . . 2_455 ?
C206 C201 C206 C201 0.0(4) 2_455 . . 2_455 ?
C207 C201 C206 C201 -168.8(19) . . . 2_455 ?
C203 C201 C207 C204 114(15) 2_455 . . 2_455 ?
C202 C201 C207 C204 109(15) 2_455 . . 2_455 ?
C202 C201 C207 C204 -58(15) . . . 2_455 ?
C206 C201 C207 C204 118(15) . . . 2_455 ?
C205 C201 C207 C204 -54(15) 2_455 . . 2_455 ?
C201 C201 C207 C204 2(16) 2_455 . . 2_455 ?
C206 C201 C207 C204 -51(15) 2_455 . . 2_455 ?
C204 C201 C207 C203 -114(15) 2_455 . . 2_455 ?
C202 C201 C207 C203 -4.6(12) 2_455 . . 2_455 ?
C202 C201 C207 C203 -171.8(14) . . . 2_455 ?
C206 C201 C207 C203 4.2(13) . . . 2_455 ?
C205 C201 C207 C203 -168.2(18) 2_455 . . 2_455 ?
C201 C201 C207 C203 -112(8) 2_455 . . 2_455 ?
C206 C201 C207 C203 -164.8(19) 2_455 . . 2_455 ?
C203 C201 C207 C205 168.2(18) 2_455 . . 2_455 ?
C204 C201 C207 C205 54(15) 2_455 . . 2_455 ?
C202 C201 C207 C205 164(2) 2_455 . . 2_455 ?
C202 C201 C207 C205 -3.6(11) . . . 2_455 ?
C206 C201 C207 C205 172.4(13) . . . 2_455 ?
C201 C201 C207 C205 56(8) 2_455 . . 2_455 ?
C206 C201 C207 C205 3.4(10) 2_455 . . 2_455 ?
C304 C301 C302 C305 0.0(13) 2_545 . . 2_545 ?
C303 C301 C302 C305 155(4) 2_545 . . 2_545 ?
C306 C301 C302 C305 167(2) . . . 2_545 ?
C307 C301 C302 C305 -11.3(19) . . . 2_545 ?
C302 C301 C302 C305 163(3) 2_545 . . 2_545 ?
C306 C301 C302 C305 155(4) 2_545 . . 2_545 ?
C304 C301 C302 C306 -155(4) 2_545 . . 2_545 ?
C303 C301 C302 C306 0(2) 2_545 . . 2_545 ?
C305 C301 C302 C306 -155(4) 2_545 . . 2_545 ?
C306 C301 C302 C306 11.4(16) . . . 2_545 ?
C307 C301 C302 C306 -167(2) . . . 2_545 ?
C302 C301 C302 C306 7.3(15) 2_545 . . 2_545 ?
C304 C301 C302 C303 -167(2) 2_545 . . . ?
C303 C301 C302 C303 -11.4(17) 2_545 . . . ?
C305 C301 C302 C303 -167(2) 2_545 . . . ?
C306 C301 C302 C303 0.0 . . . . ?
C307 C301 C302 C303 -178.1(9) . . . . ?
C302 C301 C302 C303 -4.0(5) 2_545 . . . ?
C306 C301 C302 C303 -11.4(16) 2_545 . . . ?
C303 C301 C302 C304 155(4) 2_545 . . 2_545 ?
C305 C301 C302 C304 0.0(13) 2_545 . . 2_545 ?
C306 C301 C302 C304 167(2) . . . 2_545 ?
C307 C301 C302 C304 -11.3(18) . . . 2_545 ?
C302 C301 C302 C304 163(3) 2_545 . . 2_545 ?
C306 C301 C302 C304 155(4) 2_545 . . 2_545 ?
C304 C301 C302 C301 -163(3) 2_545 . . 2_545 ?
C303 C301 C302 C301 -7.3(14) 2_545 . . 2_545 ?
C305 C301 C302 C301 -163(3) 2_545 . . 2_545 ?
C306 C301 C302 C301 4.0(5) . . . 2_545 ?
C307 C301 C302 C301 -174.1(12) . . . 2_545 ?
C302 C301 C302 C301 0.0(3) 2_545 . . 2_545 ?
C306 C301 C302 C301 -7.3(13) 2_545 . . 2_545 ?
C305 C302 C303 C306 0(8) 2_545 . . 2_545 ?
C301 C302 C303 C306 115(8) . . . 2_545 ?
C304 C302 C303 C306 109(9) 2_545 . . 2_545 ?
C301 C302 C303 C306 109(9) 2_545 . . 2_545 ?
C305 C302 C303 C301 -109(7) 2_545 . . 2_545 ?
C306 C302 C303 C301 -109(9) 2_545 . . 2_545 ?
C301 C302 C303 C301 6.5(8) . . . 2_545 ?
C304 C302 C303 C301 0.0(8) 2_545 . . 2_545 ?
C305 C302 C303 C304 -115(7) 2_545 . . . ?
C306 C302 C303 C304 -115(8) 2_545 . . . ?
C301 C302 C303 C304 0.0 . . . . ?
C304 C302 C303 C304 -6.5(12) 2_545 . . . ?
C301 C302 C303 C304 -6.5(8) 2_545 . . . ?
C305 C302 C303 C307 -111(7) 2_545 . . 2_545 ?
C306 C302 C303 C307 -111(9) 2_545 . . 2_545 ?
C301 C302 C303 C307 4.4(10) . . . 2_545 ?
C304 C302 C303 C307 -2.2(17) 2_545 . . 2_545 ?
C301 C302 C303 C307 -2.2(11) 2_545 . . 2_545 ?
C306 C302 C303 C305 0(8) 2_545 . . 2_545 ?
C301 C302 C303 C305 115(7) . . . 2_545 ?
C304 C302 C303 C305 109(7) 2_545 . . 2_545 ?
C301 C302 C303 C305 109(7) 2_545 . . 2_545 ?
C306 C303 C304 C301 0.0(12) 2_545 . . 2_545 ?
C302 C303 C304 C301 14.8(19) . . . 2_545 ?
C307 C303 C304 C301 -159(3) 2_545 . . 2_545 ?
C305 C303 C304 C301 10.4(13) 2_545 . . 2_545 ?
C306 C303 C304 C307 159(3) 2_545 . . 2_545 ?
C301 C303 C304 C307 159(3) 2_545 . . 2_545 ?
C302 C303 C304 C307 174.0(14) . . . 2_545 ?
C305 C303 C304 C307 169.6(15) 2_545 . . 2_545 ?
C306 C303 C304 C305 -15(2) 2_545 . . . ?
C301 C303 C304 C305 -14.8(19) 2_545 . . . ?
C302 C303 C304 C305 0.0 . . . . ?
C307 C303 C304 C305 -174.0(13) 2_545 . . . ?
C305 C303 C304 C305 -4.4(8) 2_545 . . . ?
C306 C303 C304 C302 -10(2) 2_545 . . 2_545 ?
C301 C303 C304 C302 -10.4(14) 2_545 . . 2_545 ?
C302 C303 C304 C302 4.4(6) . . . 2_545 ?
C307 C303 C304 C302 -169.6(16) 2_545 . . 2_545 ?
C305 C303 C304 C302 0.0(8) 2_545 . . 2_545 ?
C301 C303 C304 C306 0.0(12) 2_545 . . 2_545 ?
C302 C303 C304 C306 15(2) . . . 2_545 ?
C307 C303 C304 C306 -159(3) 2_545 . . 2_545 ?
C305 C303 C304 C306 10.4(17) 2_545 . . 2_545 ?
C301 C304 C305 C302 0.0(10) 2_545 . . 2_545 ?
C307 C304 C305 C302 -160(3) 2_545 . . 2_545 ?
C303 C304 C305 C302 13.3(18) . . . 2_545 ?
C306 C304 C305 C302 9.0(16) 2_545 . . 2_545 ?
C307 C304 C305 C301 -160(3) 2_545 . . 2_545 ?
C303 C304 C305 C301 13.3(17) . . . 2_545 ?
C302 C304 C305 C301 0.0(10) 2_545 . . 2_545 ?
C306 C304 C305 C301 9.0(12) 2_545 . . 2_545 ?
C301 C304 C305 C306 -13.3(17) 2_545 . . . ?
C307 C304 C305 C306 -173.5(15) 2_545 . . . ?
C303 C304 C305 C306 0.0 . . . . ?
C302 C304 C305 C306 -13.3(18) 2_545 . . . ?
C306 C304 C305 C306 -4.2(7) 2_545 . . . ?
C301 C304 C305 C303 -9.0(13) 2_545 . . 2_545 ?
C307 C304 C305 C303 -169.2(15) 2_545 . . 2_545 ?
C303 C304 C305 C303 4.2(7) . . . 2_545 ?
C302 C304 C305 C303 -9.0(13) 2_545 . . 2_545 ?
C306 C304 C305 C303 0.0(8) 2_545 . . 2_545 ?
C302 C305 C306 C303 0(8) 2_545 . . 2_545 ?
C301 C305 C306 C303 59(6) 2_545 . . 2_545 ?
C304 C305 C306 C303 65(6) . . . 2_545 ?
C301 C305 C306 C302 59(7) 2_545 . . 2_545 ?
C304 C305 C306 C302 65(8) . . . 2_545 ?
C303 C305 C306 C302 0(8) 2_545 . . 2_545 ?
C302 C305 C306 C301 -65(8) 2_545 . . . ?
C301 C305 C306 C301 -5.9(7) 2_545 . . . ?
C304 C305 C306 C301 0.0 . . . . ?
C303 C305 C306 C301 -65(6) 2_545 . . . ?
C302 C305 C306 C304 -59(8) 2_545 . . 2_545 ?
C301 C305 C306 C304 0.0(7) 2_545 . . 2_545 ?
C304 C305 C306 C304 5.9(11) . . . 2_545 ?
C303 C305 C306 C304 -59(5) 2_545 . . 2_545 ?
C302 C305 C306 C301 -59(7) 2_545 . . 2_545 ?
C304 C305 C306 C301 5.9(7) . . . 2_545 ?
C303 C305 C306 C301 -59(6) 2_545 . . 2_545 ?
C304 C301 C306 C303 0.0(14) 2_545 . . 2_545 ?
C305 C301 C306 C303 -155(4) 2_545 . . 2_545 ?
C302 C301 C306 C303 -165(2) . . . 2_545 ?
C307 C301 C306 C303 12.9(19) . . . 2_545 ?
C302 C301 C306 C303 -155(3) 2_545 . . 2_545 ?
C306 C301 C306 C303 -161(3) 2_545 . . 2_545 ?
C304 C301 C306 C302 155(4) 2_545 . . 2_545 ?
C303 C301 C306 C302 155(3) 2_545 . . 2_545 ?
C305 C301 C306 C302 0.0(18) 2_545 . . 2_545 ?
C302 C301 C306 C302 -10.4(13) . . . 2_545 ?
C307 C301 C306 C302 167.7(18) . . . 2_545 ?
C306 C301 C306 C302 -6.5(12) 2_545 . . 2_545 ?
C304 C301 C306 C305 165(3) 2_545 . . . ?
C303 C301 C306 C305 165(2) 2_545 . . . ?
C305 C301 C306 C305 10.4(17) 2_545 . . . ?
C302 C301 C306 C305 0.0 . . . . ?
C307 C301 C306 C305 178.1(9) . . . . ?
C302 C301 C306 C305 10.4(13) 2_545 . . . ?
C306 C301 C306 C305 3.9(6) 2_545 . . . ?
C303 C301 C306 C304 0.0(14) 2_545 . . 2_545 ?
C305 C301 C306 C304 -155(4) 2_545 . . 2_545 ?
C302 C301 C306 C304 -165(3) . . . 2_545 ?
C307 C301 C306 C304 13(2) . . . 2_545 ?
C302 C301 C306 C304 -155(4) 2_545 . . 2_545 ?
C306 C301 C306 C304 -161(3) 2_545 . . 2_545 ?
C304 C301 C306 C301 161(3) 2_545 . . 2_545 ?
C303 C301 C306 C301 161(3) 2_545 . . 2_545 ?
C305 C301 C306 C301 6.5(14) 2_545 . . 2_545 ?
C302 C301 C306 C301 -3.9(5) . . . 2_545 ?
C307 C301 C306 C301 174.2(12) . . . 2_545 ?
C302 C301 C306 C301 6.5(10) 2_545 . . 2_545 ?
C306 C301 C306 C301 0.0(3) 2_545 . . 2_545 ?
C303 C301 C307 C304 -113(8) 2_545 . . 2_545 ?
C305 C301 C307 C304 54(7) 2_545 . . 2_545 ?
C302 C301 C307 C304 59(7) . . . 2_545 ?
C306 C301 C307 C304 -119(7) . . . 2_545 ?
C302 C301 C307 C304 -111(8) 2_545 . . 2_545 ?
C306 C301 C307 C304 52(7) 2_545 . . 2_545 ?
C304 C301 C307 C303 113(8) 2_545 . . 2_545 ?
C305 C301 C307 C303 167.4(19) 2_545 . . 2_545 ?
C302 C301 C307 C303 172.4(14) . . . 2_545 ?
C306 C301 C307 C303 -5.7(8) . . . 2_545 ?
C302 C301 C307 C303 1.9(7) 2_545 . . 2_545 ?
C306 C301 C307 C303 166(2) 2_545 . . 2_545 ?
